data_7222570
loop_
_publ_author_name
'Biedermann, M.'
'Hartung, H.'
'Boehland, H.'
'Matthaeus, R.'

_publ_section_title
;
 Koordinationsambidenz des Thiocyanations in
 Alkalithiocyanatomanganat(II)- Hydraten
;
_journal_name_full
;
Zeitschrift fuer Naturforschung, Teil B. Anorganische Chemie, Organische 
Chemie (42,1987-)
;
_journal_page_first 416
_journal_page_last 422
_journal_volume 53
_journal_year 1998
_chemical_formula_sum 'C3 H2 K Mn N3 O S3'
_chemical_name_systematic 'K (Mn (N C S)3 (H2 O))'
_space_group_IT_number 61
_symmetry_space_group_name_Hall '-P 2ac 2ab'
_symmetry_space_group_name_H-M 'P b c a'
_cell_angle_alpha 90
_cell_angle_beta 90
_cell_angle_gamma 90
_cell_formula_units_Z 8
_cell_length_a 12.9393
_cell_length_b 11.1886
_cell_length_c 13.3057
_cell_volume 1926.301
_citation_journal_id_ASTM ZNBSEN
_cod_data_source_file Biedermann_ZNBSEN_1998_457.cif
_cod_data_source_block C3H2K1Mn1N3O1S3
_cod_original_formula_sum 'C3 H2 K1 Mn1 N3 O1 S3'
_cod_database_code 7222570

loop_
_symmetry_equiv_pos_as_xyz
x,y,z
-x+1/2,-y,z+1/2
x+1/2,-y+1/2,-z
-x,y+1/2,-z+1/2
-x,-y,-z
x-1/2,y,-z-1/2
-x-1/2,y-1/2,z
x,-y-1/2,z-1/2

loop_
_atom_site_label
_atom_site_type_symbol
_atom_site_fract_x
_atom_site_fract_y
_atom_site_fract_z
_atom_site_occupancy
_atom_site_U_iso_or_equiv
C3 C+4 0.22906 -0.1272 0.17109 1 0.0
S1 S-2 -0.15664 0.00018 0.11936 1 0.0
N1 N-3 0.02845 0.1224 0.0834 1 0.0
Mn1 Mn+2 0.19299 0.1283 0.05277 1 0.0
S3 S-2 0.24462 -0.26107 0.22088 1 0.0
K1 K+1 0.00844 0.2649 -0.17441 1 0.0
N3 N-3 0.2159 -0.0354 0.13497 1 0.0
H2 H+1 0.2103 0.3452 -0.0461 1 0.0
N2 N-3 0.34184 0.142 -0.0177 1 0.0
C2 C+4 0.4067 0.1094 -0.07125 1 0.0
O1 O-2 0.15443 0.30544 -0.02345 1 0.0
H1 H+1 0.1249 0.3461 0.0146 1 0.0
C1 C+4 -0.0484 0.0723 0.0968 1 0.0
S2 S-2 0.49961 0.06419 -0.14515 1 0.0
